data_7063939
loop_
_publ_author_name
'Leitner, Zden\<ek'
'C\'isa\<rov\'a, Ivana'
'Kalb\'a\<cov\'a Vejpravov\'a, Jana'
'\<St\<epni\<cka, Petr'

_publ_section_title
;
 Synthesis and coordination behaviour of a protic phosphinoferrocene
 amidine
;
_journal_issue 36
_journal_name_full 'New Journal of Chemistry'
_journal_page_first 15723
_journal_page_last 15735
_journal_paper_doi 10.1039/D5NJ02886H
_journal_volume 49
_journal_year 2025
_chemical_formula_moiety 'C26 H27 Fe N2 P'
_chemical_formula_sum 'C26 H27 Fe N2 P'
_chemical_formula_weight 454.31
_space_group_crystal_system triclinic
_space_group_IT_number 2
_space_group_name_Hall '-P 1'
_space_group_name_H-M_alt 'P -1'
_atom_sites_solution_hydrogens mixed
_atom_sites_solution_primary direct
_atom_sites_solution_secondary difmap
_audit_creation_method SHELXL-2014/7
_audit_update_record
;
2025-07-02 deposited with the CCDC.	2025-08-04 downloaded from the CCDC.
;
_cell_angle_alpha 72.1080(10)
_cell_angle_beta 87.6520(10)
_cell_angle_gamma 77.5760(10)
_cell_formula_units_Z 2
_cell_length_a 8.7770(2)
_cell_length_b 11.0093(3)
_cell_length_c 12.3987(3)
_cell_measurement_reflns_used 9005
_cell_measurement_temperature 120(2)
_cell_measurement_theta_max 27.44
_cell_measurement_theta_min 2.38
_cell_volume 1113.02(5)
_computing_cell_refinement 'SAINT V8.40B (Bruker AXS LLC, 2019)'
_computing_data_collection 'Bruker Instrument Service vV6.2.16'
_computing_data_reduction 'SAINT V8.40B (Bruker AXS LLC, 2019)'
_computing_molecular_graphics 'PLATON (Spek, 2017)'
_computing_publication_material 'PLATON (Spek, 2017)'
_computing_structure_refinement 'SHELXL-2014/7 (Sheldrick, 2014)'
_computing_structure_solution 'SHELXLT-2014  (Sheldrick, 2014)'
_diffrn_ambient_temperature 120(2)
_diffrn_measured_fraction_theta_full 0.994
_diffrn_measured_fraction_theta_max 0.995
_diffrn_measurement_device_type 'Bruker D8 VENTURE Kappa Duo PHOTON III'
_diffrn_measurement_method '\f and \w scans'
_diffrn_radiation_monochromator 'Quazar Mo multilayer optic'
_diffrn_radiation_source 'I\mS micro-focus sealed tube'
_diffrn_radiation_type MoK\a
_diffrn_radiation_wavelength 0.71073
_diffrn_reflns_av_R_equivalents 0.0189
_diffrn_reflns_av_unetI/netI 0.0122
_diffrn_reflns_Laue_measured_fraction_full 0.994
_diffrn_reflns_Laue_measured_fraction_max 0.995
_diffrn_reflns_limit_h_max 11
_diffrn_reflns_limit_h_min -11
_diffrn_reflns_limit_k_max 14
_diffrn_reflns_limit_k_min -14
_diffrn_reflns_limit_l_max 15
_diffrn_reflns_limit_l_min -16
_diffrn_reflns_number 40098
_diffrn_reflns_point_group_measured_fraction_full 0.994
_diffrn_reflns_point_group_measured_fraction_max 0.995
_diffrn_reflns_theta_full 25.242
_diffrn_reflns_theta_max 27.456
_diffrn_reflns_theta_min 1.989
_exptl_absorpt_coefficient_mu 0.765
_exptl_absorpt_correction_T_max 0.88
_exptl_absorpt_correction_T_min 0.82
_exptl_absorpt_correction_type multi-scan
_exptl_absorpt_process_details
;
Krause, L., Herbst-Irmer, R., Sheldrick, G. M., Stalke, D. (2015).
J. Appl. Cryst. 48, 3-10.
;
_exptl_crystal_colour orange
_exptl_crystal_density_diffrn 1.356
_exptl_crystal_description prism
_exptl_crystal_F_000 476
_exptl_crystal_size_max 0.31
_exptl_crystal_size_mid 0.22
_exptl_crystal_size_min 0.18
_refine_diff_density_max 0.371
_refine_diff_density_min -0.247
_refine_diff_density_rms 0.043
_refine_ls_extinction_method none
_refine_ls_goodness_of_fit_ref 1.042
_refine_ls_hydrogen_treatment constr
_refine_ls_matrix_type full
_refine_ls_number_parameters 273
_refine_ls_number_reflns 5064
_refine_ls_number_restraints 0
_refine_ls_restrained_S_all 1.042
_refine_ls_R_factor_all 0.0225
_refine_ls_R_factor_gt 0.0223
_refine_ls_shift/su_max 0.001
_refine_ls_shift/su_mean 0.000
_refine_ls_structure_factor_coef Fsqd
_refine_ls_weighting_details 'w=1/[\s^2^(Fo^2^)+(0.0298P)^2^+0.5415P] where P=(Fo^2^+2Fc^2^)/3'
_refine_ls_weighting_scheme calc
_refine_ls_wR_factor_gt 0.0606
_refine_ls_wR_factor_ref 0.0608
_reflns_Friedel_coverage 0.000
_reflns_number_gt 5008
_reflns_number_total 5064
_reflns_threshold_expression 'I > 2\s(I)'
_cod_data_source_file d5nj02886h2.cif
_cod_data_source_block zl260
_cod_depositor_comments 'Adding full bibliography for 7063939--7063948.cif.'
_cod_database_code 7063939
_shelx_shelxl_version_number 2014/7
_shelx_space_group_comment
;
The symmetry employed for this shelxl refinement is uniquely defined
by the following loop, which should always be used as a source of
symmetry information in preference to the above space-group names.
They are only intended as comments.
;
_shelx_estimated_absorpt_t_min 0.797
_shelx_estimated_absorpt_t_max 0.875

loop_
_space_group_symop_operation_xyz
'x, y, z'
'-x, -y, -z'

loop_
_atom_site_label
_atom_site_type_symbol
_atom_site_fract_x
_atom_site_fract_y
_atom_site_fract_z
_atom_site_U_iso_or_equiv
_atom_site_adp_type
_atom_site_occupancy
_atom_site_site_symmetry_order
_atom_site_calc_flag
_atom_site_refinement_flags_posn
_atom_site_refinement_flags_adp
_atom_site_refinement_flags_occupancy
_atom_site_disorder_assembly
_atom_site_disorder_group
Fe1 Fe 0.90242(2) 0.18587(2) 0.66139(2) 0.01379(5) Uani 1 1 d . . . . .
P1 P 0.53531(3) 0.35339(3) 0.68989(2) 0.01644(7) Uani 1 1 d . . . . .
N1 N 0.87030(11) 0.19655(9) 0.40380(8) 0.01637(18) Uani 1 1 d . . . . .
N2 N 0.64030(11) 0.20773(10) 0.31411(8) 0.02010(19) Uani 1 1 d . . . . .
H2N H 0.5421 0.2434 0.3048 0.024 Uiso 1 1 d R U . . .
C1 C 0.94131(12) 0.22722(10) 0.48860(9) 0.0152(2) Uani 1 1 d . . . . .
C2 C 0.90251(13) 0.34454(10) 0.52026(9) 0.0174(2) Uani 1 1 d . . . . .
H2 H 0.8167 0.4153 0.4910 0.021 Uiso 1 1 calc R U . . .
C3 C 1.01498(14) 0.33675(11) 0.60328(10) 0.0211(2) Uani 1 1 d . . . . .
H3 H 1.0176 0.4016 0.6386 0.025 Uiso 1 1 calc R U . . .
C4 C 1.12274(13) 0.21463(12) 0.62386(10) 0.0209(2) Uani 1 1 d . . . . .
H4 H 1.2100 0.1839 0.6752 0.025 Uiso 1 1 calc R U . . .
C5 C 1.07663(13) 0.14641(11) 0.55361(9) 0.0175(2) Uani 1 1 d . . . . .
H5 H 1.1273 0.0621 0.5508 0.021 Uiso 1 1 calc R U . . .
C6 C 0.69219(13) 0.21039(11) 0.73738(9) 0.0165(2) Uani 1 1 d . . . . .
C7 C 0.81752(13) 0.18454(11) 0.81781(9) 0.0185(2) Uani 1 1 d . . . . .
H7 H 0.8326 0.2403 0.8598 0.022 Uiso 1 1 calc R U . . .
C8 C 0.91539(14) 0.06094(11) 0.82382(10) 0.0215(2) Uani 1 1 d . . . . .
H8 H 1.0068 0.0203 0.8704 0.026 Uiso 1 1 calc R U . . .
C9 C 0.85227(14) 0.00894(11) 0.74783(10) 0.0217(2) Uani 1 1 d . . . . .
H9 H 0.8943 -0.0723 0.7349 0.026 Uiso 1 1 calc R U . . .
C10 C 0.71505(13) 0.10019(11) 0.69462(10) 0.0191(2) Uani 1 1 d . . . . .
H10 H 0.6497 0.0900 0.6402 0.023 Uiso 1 1 calc R U . . .
C11 C 0.72106(13) 0.22991(11) 0.39371(9) 0.0178(2) Uani 1 1 d . . . . .
H11 H 0.6653 0.2719 0.4443 0.021 Uiso 1 1 calc R U . . .
C12 C 0.39049(12) 0.31656(11) 0.79981(9) 0.0165(2) Uani 1 1 d . . . . .
C13 C 0.40607(13) 0.19757(11) 0.88499(10) 0.0204(2) Uani 1 1 d . . . . .
H13 H 0.4988 0.1324 0.8912 0.024 Uiso 1 1 calc R U . . .
C14 C 0.28714(15) 0.17286(13) 0.96131(11) 0.0248(2) Uani 1 1 d . . . . .
H14 H 0.2990 0.0911 1.0190 0.030 Uiso 1 1 calc R U . . .
C15 C 0.15198(14) 0.26710(14) 0.95322(11) 0.0271(3) Uani 1 1 d . . . . .
H15 H 0.0708 0.2501 1.0051 0.033 Uiso 1 1 calc R U . . .
C16 C 0.13501(14) 0.38630(14) 0.86934(12) 0.0284(3) Uani 1 1 d . . . . .
H16 H 0.0425 0.4513 0.8641 0.034 Uiso 1 1 calc R U . . .
C17 C 0.25281(14) 0.41107(12) 0.79281(11) 0.0230(2) Uani 1 1 d . . . . .
H17 H 0.2400 0.4929 0.7351 0.028 Uiso 1 1 calc R U . . .
C18 C 0.61563(12) 0.47272(10) 0.73341(9) 0.0167(2) Uani 1 1 d . . . . .
C19 C 0.62024(13) 0.47296(11) 0.84590(10) 0.0184(2) Uani 1 1 d . . . . .
H19 H 0.5761 0.4117 0.9030 0.022 Uiso 1 1 calc R U . . .
C20 C 0.68863(14) 0.56172(11) 0.87525(10) 0.0217(2) Uani 1 1 d . . . . .
H20 H 0.6904 0.5614 0.9519 0.026 Uiso 1 1 calc R U . . .
C21 C 0.75438(14) 0.65101(12) 0.79204(12) 0.0245(2) Uani 1 1 d . . . . .
H21 H 0.8028 0.7107 0.8120 0.029 Uiso 1 1 calc R U . . .
C22 C 0.74928(14) 0.65282(12) 0.67996(12) 0.0254(3) Uani 1 1 d . . . . .
H22 H 0.7939 0.7140 0.6231 0.031 Uiso 1 1 calc R U . . .
C23 C 0.67867(14) 0.56492(11) 0.65051(10) 0.0214(2) Uani 1 1 d . . . . .
H23 H 0.6735 0.5679 0.5733 0.026 Uiso 1 1 calc R U . . .
C24 C 0.71687(13) 0.15900(11) 0.22440(10) 0.0192(2) Uani 1 1 d . . . . .
H24 H 0.8090 0.0876 0.2584 0.023 Uiso 1 1 calc R U . . .
C25 C 0.60396(17) 0.10251(15) 0.17444(13) 0.0341(3) Uani 1 1 d . . . . .
H25A H 0.5687 0.0338 0.2347 0.051 Uiso 1 1 calc R U . . .
H25B H 0.6565 0.0655 0.1168 0.051 Uiso 1 1 calc R U . . .
H25C H 0.5138 0.1718 0.1396 0.051 Uiso 1 1 calc R U . . .
C26 C 0.77407(16) 0.26710(14) 0.13429(11) 0.0287(3) Uani 1 1 d . . . . .
H26A H 0.6857 0.3399 0.1029 0.043 Uiso 1 1 calc R U . . .
H26B H 0.8220 0.2334 0.0735 0.043 Uiso 1 1 calc R U . . .
H26C H 0.8513 0.2977 0.1683 0.043 Uiso 1 1 calc R U . . .

loop_
_atom_site_aniso_label
_atom_site_aniso_U_11
_atom_site_aniso_U_22
_atom_site_aniso_U_33
_atom_site_aniso_U_23
_atom_site_aniso_U_13
_atom_site_aniso_U_12
Fe1 0.01671(8) 0.01339(8) 0.01209(8) -0.00387(6) 0.00332(5) -0.00555(6)
P1 0.01867(14) 0.01775(13) 0.01253(13) -0.00381(10) 0.00016(10) -0.00423(10)
N1 0.0182(4) 0.0169(4) 0.0143(4) -0.0057(3) 0.0014(3) -0.0032(3)
N2 0.0148(4) 0.0268(5) 0.0188(5) -0.0093(4) 0.0001(3) -0.0014(4)
C1 0.0171(5) 0.0161(5) 0.0127(5) -0.0039(4) 0.0049(4) -0.0058(4)
C2 0.0229(5) 0.0144(5) 0.0151(5) -0.0033(4) 0.0044(4) -0.0067(4)
C3 0.0280(6) 0.0208(5) 0.0183(5) -0.0060(4) 0.0041(4) -0.0142(5)
C4 0.0193(5) 0.0273(6) 0.0179(5) -0.0049(4) 0.0018(4) -0.0114(4)
C5 0.0159(5) 0.0204(5) 0.0157(5) -0.0044(4) 0.0040(4) -0.0050(4)
C6 0.0182(5) 0.0178(5) 0.0142(5) -0.0049(4) 0.0047(4) -0.0059(4)
C7 0.0208(5) 0.0211(5) 0.0122(5) -0.0043(4) 0.0031(4) -0.0034(4)
C8 0.0234(5) 0.0197(5) 0.0157(5) 0.0003(4) 0.0048(4) -0.0018(4)
C9 0.0261(6) 0.0147(5) 0.0232(6) -0.0034(4) 0.0103(5) -0.0074(4)
C10 0.0217(5) 0.0188(5) 0.0197(5) -0.0068(4) 0.0077(4) -0.0104(4)
C11 0.0198(5) 0.0182(5) 0.0149(5) -0.0059(4) 0.0028(4) -0.0023(4)
C12 0.0154(5) 0.0204(5) 0.0164(5) -0.0081(4) -0.0009(4) -0.0058(4)
C13 0.0191(5) 0.0205(5) 0.0215(5) -0.0066(4) 0.0026(4) -0.0045(4)
C14 0.0258(6) 0.0277(6) 0.0232(6) -0.0071(5) 0.0052(5) -0.0126(5)
C15 0.0190(5) 0.0422(7) 0.0281(6) -0.0180(6) 0.0070(5) -0.0142(5)
C16 0.0152(5) 0.0374(7) 0.0350(7) -0.0175(6) -0.0005(5) -0.0008(5)
C17 0.0192(5) 0.0242(6) 0.0247(6) -0.0080(5) -0.0034(4) -0.0014(4)
C18 0.0158(5) 0.0142(5) 0.0185(5) -0.0037(4) 0.0016(4) -0.0019(4)
C19 0.0195(5) 0.0175(5) 0.0176(5) -0.0029(4) 0.0005(4) -0.0061(4)
C20 0.0214(5) 0.0210(5) 0.0234(6) -0.0066(4) -0.0017(4) -0.0057(4)
C21 0.0188(5) 0.0184(5) 0.0373(7) -0.0087(5) 0.0022(5) -0.0064(4)
C22 0.0229(6) 0.0173(5) 0.0339(7) -0.0045(5) 0.0128(5) -0.0066(4)
C23 0.0238(6) 0.0165(5) 0.0208(5) -0.0043(4) 0.0083(4) -0.0015(4)
C24 0.0186(5) 0.0213(5) 0.0185(5) -0.0093(4) -0.0009(4) -0.0009(4)
C25 0.0292(7) 0.0407(8) 0.0422(8) -0.0265(7) -0.0031(6) -0.0071(6)
C26 0.0315(7) 0.0335(7) 0.0189(6) -0.0057(5) 0.0036(5) -0.0062(5)

loop_
_atom_type_symbol
_atom_type_description
_atom_type_scat_dispersion_real
_atom_type_scat_dispersion_imag
_atom_type_scat_source
C C 0.0033 0.0016 'International Tables Vol C Tables 4.2.6.8 and 6.1.1.4'
H H 0.0000 0.0000 'International Tables Vol C Tables 4.2.6.8 and 6.1.1.4'
Fe Fe 0.3463 0.8444 'International Tables Vol C Tables 4.2.6.8 and 6.1.1.4'
N N 0.0061 0.0033 'International Tables Vol C Tables 4.2.6.8 and 6.1.1.4'
P P 0.1023 0.0942 'International Tables Vol C Tables 4.2.6.8 and 6.1.1.4'

loop_
_geom_angle_atom_site_label_1
_geom_angle_atom_site_label_2
_geom_angle_atom_site_label_3
_geom_angle
_geom_angle_site_symmetry_1
_geom_angle_site_symmetry_3
_geom_angle_publ_flag
C10 Fe1 C4 161.68(5) . . ?
C10 Fe1 C6 41.40(4) . . ?
C4 Fe1 C6 155.04(5) . . ?
C10 Fe1 C3 155.98(5) . . ?
C4 Fe1 C3 40.87(5) . . ?
C6 Fe1 C3 120.94(5) . . ?
C10 Fe1 C9 40.91(5) . . ?
C4 Fe1 C9 123.99(5) . . ?
C6 Fe1 C9 69.37(4) . . ?
C3 Fe1 C9 162.38(5) . . ?
C10 Fe1 C7 69.05(5) . . ?
C4 Fe1 C7 119.38(5) . . ?
C6 Fe1 C7 41.19(4) . . ?
C3 Fe1 C7 108.62(5) . . ?
C9 Fe1 C7 68.76(5) . . ?
C10 Fe1 C8 68.76(5) . . ?
C4 Fe1 C8 106.20(5) . . ?
C6 Fe1 C8 69.16(5) . . ?
C3 Fe1 C8 126.04(5) . . ?
C9 Fe1 C8 40.73(5) . . ?
C7 Fe1 C8 40.75(4) . . ?
C10 Fe1 C5 124.47(4) . . ?
C4 Fe1 C5 40.94(4) . . ?
C6 Fe1 C5 163.27(5) . . ?
C3 Fe1 C5 68.73(5) . . ?
C9 Fe1 C5 105.34(5) . . ?
C7 Fe1 C5 153.23(5) . . ?
C8 Fe1 C5 117.83(5) . . ?
C10 Fe1 C2 120.78(5) . . ?
C4 Fe1 C2 68.51(5) . . ?
C6 Fe1 C2 109.17(4) . . ?
C3 Fe1 C2 40.72(5) . . ?
C9 Fe1 C2 154.20(5) . . ?
C7 Fe1 C2 128.09(4) . . ?
C8 Fe1 C2 164.64(5) . . ?
C5 Fe1 C2 68.31(4) . . ?
C10 Fe1 C1 107.55(4) . . ?
C4 Fe1 C1 68.34(4) . . ?
C6 Fe1 C1 127.07(4) . . ?
C3 Fe1 C1 68.36(4) . . ?
C9 Fe1 C1 118.57(5) . . ?
C7 Fe1 C1 165.46(4) . . ?
C8 Fe1 C1 152.60(5) . . ?
C5 Fe1 C1 40.39(4) . . ?
C2 Fe1 C1 40.49(4) . . ?
C6 P1 C12 101.87(5) . . ?
C6 P1 C18 100.46(5) . . ?
C12 P1 C18 100.58(5) . . ?
C11 N1 C1 117.24(9) . . ?
C11 N2 C24 122.30(9) . . ?
C11 N2 H2N 117.8 . . ?
C24 N2 H2N 117.6 . . ?
N1 C1 C5 124.09(10) . . ?
N1 C1 C2 128.04(10) . . ?
C5 C1 C2 107.72(10) . . ?
N1 C1 Fe1 131.03(7) . . ?
C5 C1 Fe1 68.84(6) . . ?
C2 C1 Fe1 68.98(6) . . ?
C3 C2 C1 108.19(10) . . ?
C3 C2 Fe1 69.01(6) . . ?
C1 C2 Fe1 70.53(6) . . ?
C3 C2 H2 125.9 . . ?
C1 C2 H2 125.9 . . ?
Fe1 C2 H2 126.1 . . ?
C4 C3 C2 107.97(10) . . ?
C4 C3 Fe1 69.46(6) . . ?
C2 C3 Fe1 70.27(6) . . ?
C4 C3 H3 126.0 . . ?
C2 C3 H3 126.0 . . ?
Fe1 C3 H3 125.8 . . ?
C3 C4 C5 108.06(10) . . ?
C3 C4 Fe1 69.67(6) . . ?
C5 C4 Fe1 70.08(6) . . ?
C3 C4 H4 126.0 . . ?
C5 C4 H4 126.0 . . ?
Fe1 C4 H4 125.9 . . ?
C1 C5 C4 108.05(10) . . ?
C1 C5 Fe1 70.77(6) . . ?
C4 C5 Fe1 68.97(6) . . ?
C1 C5 H5 126.0 . . ?
C4 C5 H5 126.0 . . ?
Fe1 C5 H5 125.9 . . ?
C7 C6 C10 106.94(10) . . ?
C7 C6 P1 129.07(8) . . ?
C10 C6 P1 123.96(9) . . ?
C7 C6 Fe1 69.60(6) . . ?
C10 C6 Fe1 69.05(6) . . ?
P1 C6 Fe1 124.67(6) . . ?
C8 C7 C6 108.39(10) . . ?
C8 C7 Fe1 69.85(6) . . ?
C6 C7 Fe1 69.22(6) . . ?
C8 C7 H7 125.8 . . ?
C6 C7 H7 125.8 . . ?
Fe1 C7 H7 126.7 . . ?
C9 C8 C7 108.20(10) . . ?
C9 C8 Fe1 69.40(6) . . ?
C7 C8 Fe1 69.40(6) . . ?
C9 C8 H8 125.9 . . ?
C7 C8 H8 125.9 . . ?
Fe1 C8 H8 126.9 . . ?
C10 C9 C8 108.03(10) . . ?
C10 C9 Fe1 69.11(6) . . ?
C8 C9 Fe1 69.88(6) . . ?
C10 C9 H9 126.0 . . ?
C8 C9 H9 126.0 . . ?
Fe1 C9 H9 126.6 . . ?
C9 C10 C6 108.45(10) . . ?
C9 C10 Fe1 69.98(6) . . ?
C6 C10 Fe1 69.55(6) . . ?
C9 C10 H10 125.8 . . ?
C6 C10 H10 125.8 . . ?
Fe1 C10 H10 126.3 . . ?
N1 C11 N2 122.55(10) . . ?
N1 C11 H11 118.7 . . ?
N2 C11 H11 118.7 . . ?
C13 C12 C17 118.47(11) . . ?
C13 C12 P1 123.63(9) . . ?
C17 C12 P1 117.79(9) . . ?
C12 C13 C14 120.72(11) . . ?
C12 C13 H13 119.6 . . ?
C14 C13 H13 119.6 . . ?
C15 C14 C13 120.10(12) . . ?
C15 C14 H14 120.0 . . ?
C13 C14 H14 120.0 . . ?
C14 C15 C16 119.90(11) . . ?
C14 C15 H15 120.1 . . ?
C16 C15 H15 120.1 . . ?
C15 C16 C17 120.19(12) . . ?
C15 C16 H16 119.9 . . ?
C17 C16 H16 119.9 . . ?
C16 C17 C12 120.62(12) . . ?
C16 C17 H17 119.7 . . ?
C12 C17 H17 119.7 . . ?
C23 C18 C19 118.65(10) . . ?
C23 C18 P1 118.28(9) . . ?
C19 C18 P1 123.04(8) . . ?
C20 C19 C18 120.85(11) . . ?
C20 C19 H19 119.6 . . ?
C18 C19 H19 119.6 . . ?
C21 C20 C19 119.83(11) . . ?
C21 C20 H20 120.1 . . ?
C19 C20 H20 120.1 . . ?
C22 C21 C20 119.98(11) . . ?
C22 C21 H21 120.0 . . ?
C20 C21 H21 120.0 . . ?
C21 C22 C23 120.08(11) . . ?
C21 C22 H22 120.0 . . ?
C23 C22 H22 120.0 . . ?
C18 C23 C22 120.59(11) . . ?
C18 C23 H23 119.7 . . ?
C22 C23 H23 119.7 . . ?
N2 C24 C25 109.08(10) . . ?
N2 C24 C26 110.59(10) . . ?
C25 C24 C26 111.53(11) . . ?
N2 C24 H24 108.5 . . ?
C25 C24 H24 108.5 . . ?
C26 C24 H24 108.5 . . ?
C24 C25 H25A 109.5 . . ?
C24 C25 H25B 109.5 . . ?
H25A C25 H25B 109.5 . . ?
C24 C25 H25C 109.5 . . ?
H25A C25 H25C 109.5 . . ?
H25B C25 H25C 109.5 . . ?
C24 C26 H26A 109.5 . . ?
C24 C26 H26B 109.5 . . ?
H26A C26 H26B 109.5 . . ?
C24 C26 H26C 109.5 . . ?
H26A C26 H26C 109.5 . . ?
H26B C26 H26C 109.5 . . ?

loop_
_geom_bond_atom_site_label_1
_geom_bond_atom_site_label_2
_geom_bond_distance
_geom_bond_site_symmetry_2
_geom_bond_publ_flag
Fe1 C10 2.0340(11) . ?
Fe1 C4 2.0385(11) . ?
Fe1 C6 2.0408(11) . ?
Fe1 C3 2.0413(11) . ?
Fe1 C9 2.0455(11) . ?
Fe1 C7 2.0459(11) . ?
Fe1 C8 2.0519(11) . ?
Fe1 C5 2.0532(11) . ?
Fe1 C2 2.0581(11) . ?
Fe1 C1 2.0788(10) . ?
P1 C6 1.8126(11) . ?
P1 C12 1.8378(11) . ?
P1 C18 1.8382(11) . ?
N1 C11 1.2824(15) . ?
N1 C1 1.4037(14) . ?
N2 C11 1.3476(15) . ?
N2 C24 1.4583(14) . ?
N2 H2N 0.8633 . ?
C1 C5 1.4266(15) . ?
C1 C2 1.4317(15) . ?
C2 C3 1.4263(16) . ?
C2 H2 0.9500 . ?
C3 C4 1.4245(17) . ?
C3 H3 0.9500 . ?
C4 C5 1.4312(16) . ?
C4 H4 0.9500 . ?
C5 H5 0.9500 . ?
C6 C7 1.4374(15) . ?
C6 C10 1.4405(15) . ?
C7 C8 1.4265(16) . ?
C7 H7 0.9500 . ?
C8 C9 1.4258(18) . ?
C8 H8 0.9500 . ?
C9 C10 1.4256(17) . ?
C9 H9 0.9500 . ?
C10 H10 0.9500 . ?
C11 H11 0.9500 . ?
C12 C13 1.3910(16) . ?
C12 C17 1.4009(16) . ?
C13 C14 1.3936(16) . ?
C13 H13 0.9500 . ?
C14 C15 1.3820(19) . ?
C14 H14 0.9500 . ?
C15 C16 1.384(2) . ?
C15 H15 0.9500 . ?
C16 C17 1.3877(18) . ?
C16 H16 0.9500 . ?
C17 H17 0.9500 . ?
C18 C23 1.3954(15) . ?
C18 C19 1.3978(15) . ?
C19 C20 1.3917(16) . ?
C19 H19 0.9500 . ?
C20 C21 1.3913(17) . ?
C20 H20 0.9500 . ?
C21 C22 1.3861(19) . ?
C21 H21 0.9500 . ?
C22 C23 1.3956(18) . ?
C22 H22 0.9500 . ?
C23 H23 0.9500 . ?
C24 C25 1.5182(17) . ?
C24 C26 1.5201(17) . ?
C24 H24 1.0000 . ?
C25 H25A 0.9800 . ?
C25 H25B 0.9800 . ?
C25 H25C 0.9800 . ?
C26 H26A 0.9800 . ?
C26 H26B 0.9800 . ?
C26 H26C 0.9800 . ?
